data_7103926
loop_
_publ_author_name
'Andrew Bond'

_publ_section_title
;
In situ co-crystallisation as a tool for
low-temperature crystal engineering
;
_journal_name_full 'Chemical communications (Cambridge, England)'
_journal_paper_doi 10.1039/b208904a
_journal_year 2003
_chemical_formula_moiety 'C4 H4 N2, 2(C7 H14 O2)'
_chemical_formula_sum 'C18 H32 N2 O4'
_chemical_formula_weight 340.46
_chemical_name_common 'pyrazine / heptanoic acid'
_space_group_IT_number 2
_symmetry_cell_setting triclinic
_symmetry_space_group_name_Hall '-P 1'
_symmetry_space_group_name_H-M 'P -1'
_atom_sites_solution_hydrogens geom
_atom_sites_solution_primary direct
_atom_sites_solution_secondary difmap
_cell_angle_alpha 76.816(2)
_cell_angle_beta 85.697(2)
_cell_angle_gamma 76.802(2)
_cell_formula_units_Z 1
_cell_length_a 5.5106(3)
_cell_length_b 6.8970(3)
_cell_length_c 13.7860(8)
_cell_measurement_reflns_used 7215
_cell_measurement_temperature 180(2)
_cell_measurement_theta_max 27.48
_cell_measurement_theta_min 1.00
_cell_volume 496.53(5)
_computing_cell_refinement 'HKL Scalepack (Otwinowski & Minor, 1997)'
_computing_data_collection 'Collect (Nonius, 1998)'
_computing_data_reduction
;
HKL Denzo and Scalepack (Otwinowski & Minor, 1997)
;
_computing_publication_material 'SHELXTL v6.12 (Bruker AXS, 2001)'
_computing_structure_refinement 'SHELXTL v6.12 (Bruker AXS, 2001)'
_computing_structure_solution 'SIR-92 (Altomare et al., 1994)'
_diffrn_ambient_temperature 180(2)
_diffrn_measured_fraction_theta_full 0.974
_diffrn_measured_fraction_theta_max 0.974
_diffrn_measurement_device_type 'Nonius KappaCCD'
_diffrn_measurement_method 'Thin slice \w and \f scans'
_diffrn_radiation_monochromator graphite
_diffrn_radiation_source 'fine-focus sealed tube'
_diffrn_radiation_type MoK\a
_diffrn_radiation_wavelength 0.7107
_diffrn_reflns_av_R_equivalents 0.0383
_diffrn_reflns_av_sigmaI/netI 0.0381
_diffrn_reflns_limit_h_max 7
_diffrn_reflns_limit_h_min -7
_diffrn_reflns_limit_k_max 8
_diffrn_reflns_limit_k_min -8
_diffrn_reflns_limit_l_max 17
_diffrn_reflns_limit_l_min -16
_diffrn_reflns_number 5160
_diffrn_reflns_theta_full 27.48
_diffrn_reflns_theta_max 27.48
_diffrn_reflns_theta_min 3.74
_diffrn_standards_number 0
_exptl_absorpt_coefficient_mu 0.080
_exptl_absorpt_correction_type none
_exptl_crystal_colour colourless
_exptl_crystal_density_diffrn 1.139
_exptl_crystal_density_method 'not measured'
_exptl_crystal_description cylinder
_exptl_crystal_F_000 186
_exptl_crystal_size_length 0.35
_exptl_crystal_size_rad 0.10
_refine_diff_density_max 0.250
_refine_diff_density_min -0.187
_refine_diff_density_rms 0.033
_refine_ls_extinction_method none
_refine_ls_goodness_of_fit_ref 1.073
_refine_ls_hydrogen_treatment mixed
_refine_ls_matrix_type full
_refine_ls_number_parameters 114
_refine_ls_number_reflns 2210
_refine_ls_number_restraints 0
_refine_ls_restrained_S_all 1.073
_refine_ls_R_factor_all 0.0526
_refine_ls_R_factor_gt 0.0436
_refine_ls_shift/su_max 0.007
_refine_ls_shift/su_mean 0.003
_refine_ls_structure_factor_coef Fsqd
_refine_ls_weighting_details 'calc w=1/[\s^2^(Fo^2^)+(0.0451P)^2^+0.1191P] where P=(Fo^2^+2Fc^2^)/3'
_refine_ls_weighting_scheme calc
_refine_ls_wR_factor_gt 0.1116
_refine_ls_wR_factor_ref 0.1192
_reflns_number_gt 1874
_reflns_number_total 2210
_reflns_threshold_expression I>2\s(I)
_cod_data_source_file b208904a.txt
_cod_data_source_block ab0205
_cod_original_sg_symbol_H-M P-1
_cod_database_code 7103926

loop_
_symmetry_equiv_pos_as_xyz
'x, y, z'
'-x, -y, -z'

loop_
_atom_site_label
_atom_site_type_symbol
_atom_site_fract_x
_atom_site_fract_y
_atom_site_fract_z
_atom_site_U_iso_or_equiv
_atom_site_adp_type
_atom_site_occupancy
_atom_site_symmetry_multiplicity
_atom_site_calc_flag
_atom_site_refinement_flags
_atom_site_disorder_assembly
_atom_site_disorder_group
O1 O 0.39154(18) 0.25371(15) 0.15556(8) 0.0446(3) Uani 1 1 d . . .
H1 H 0.526(4) 0.202(3) 0.1165(15) 0.076(6) Uiso 1 1 d . . .
O2 O 0.58217(18) 0.51172(14) 0.13948(8) 0.0457(3) Uani 1 1 d . . .
C1 C 0.4098(2) 0.43268(17) 0.17126(9) 0.0308(3) Uani 1 1 d . . .
C2 C 0.1937(2) 0.51946(17) 0.23318(9) 0.0327(3) Uani 1 1 d . . .
H2A H 0.1920 0.4227 0.2983 0.039 Uiso 1 1 calc R . .
H2B H 0.0374 0.5290 0.1996 0.039 Uiso 1 1 calc R . .
C3 C 0.1943(2) 0.72802(17) 0.25198(9) 0.0320(3) Uani 1 1 d . . .
H3A H 0.2019 0.8256 0.1875 0.038 Uiso 1 1 calc R . .
H3B H 0.3441 0.7189 0.2896 0.038 Uiso 1 1 calc R . .
C4 C -0.0386(2) 0.80597(18) 0.31074(9) 0.0339(3) Uani 1 1 d . . .
H4A H -0.1871 0.8121 0.2730 0.041 Uiso 1 1 calc R . .
H4B H -0.0448 0.7067 0.3748 0.041 Uiso 1 1 calc R . .
C5 C -0.0534(2) 1.01495(18) 0.33238(9) 0.0336(3) Uani 1 1 d . . .
H5A H -0.0619 1.1172 0.2686 0.040 Uiso 1 1 calc R . .
H5B H 0.1002 1.0127 0.3659 0.040 Uiso 1 1 calc R . .
C6 C -0.2789(2) 1.07887(19) 0.39795(10) 0.0385(3) Uani 1 1 d . . .
H6A H -0.2711 0.9749 0.4611 0.046 Uiso 1 1 calc R . .
H6B H -0.4321 1.0820 0.3639 0.046 Uiso 1 1 calc R . .
C7 C -0.2973(3) 1.2866(2) 0.42212(11) 0.0471(4) Uani 1 1 d . . .
H7A H -0.1489 1.2838 0.4579 0.071 Uiso 1 1 calc R . .
H7B H -0.4464 1.3185 0.4639 0.071 Uiso 1 1 calc R . .
H7C H -0.3084 1.3911 0.3601 0.071 Uiso 1 1 calc R . .
N1A N 0.78932(18) 0.08052(15) 0.05172(7) 0.0326(3) Uani 1 1 d . . .
C1A C 0.9659(2) 0.18487(18) 0.01901(9) 0.0332(3) Uani 1 1 d . . .
H1AA H 0.9470 0.3174 0.0315 0.040 Uiso 1 1 calc R . .
C2A C 0.8238(2) -0.10533(18) 0.03273(9) 0.0336(3) Uani 1 1 d . . .
H2AA H 0.7019 -0.1844 0.0551 0.040 Uiso 1 1 calc R . .

loop_
_atom_site_aniso_label
_atom_site_aniso_U_11
_atom_site_aniso_U_22
_atom_site_aniso_U_33
_atom_site_aniso_U_23
_atom_site_aniso_U_13
_atom_site_aniso_U_12
O1 0.0379(5) 0.0437(5) 0.0636(6) -0.0319(5) 0.0184(4) -0.0179(4)
O2 0.0387(5) 0.0396(5) 0.0637(6) -0.0192(4) 0.0179(4) -0.0165(4)
C1 0.0288(6) 0.0310(6) 0.0340(6) -0.0096(4) 0.0013(4) -0.0074(4)
C2 0.0288(6) 0.0314(6) 0.0400(6) -0.0124(5) 0.0053(5) -0.0083(5)
C3 0.0288(6) 0.0306(6) 0.0387(6) -0.0117(5) 0.0024(5) -0.0076(4)
C4 0.0323(6) 0.0324(6) 0.0394(6) -0.0128(5) 0.0060(5) -0.0093(5)
C5 0.0334(6) 0.0316(6) 0.0378(6) -0.0114(5) 0.0041(5) -0.0090(5)
C6 0.0380(7) 0.0355(6) 0.0427(7) -0.0138(5) 0.0087(5) -0.0071(5)
C7 0.0521(8) 0.0387(7) 0.0513(8) -0.0198(6) 0.0069(6) -0.0044(6)
N1A 0.0300(5) 0.0337(5) 0.0353(5) -0.0114(4) 0.0022(4) -0.0067(4)
C1A 0.0350(6) 0.0285(5) 0.0386(6) -0.0115(5) 0.0004(5) -0.0087(5)
C2A 0.0309(6) 0.0331(6) 0.0391(6) -0.0089(5) 0.0027(5) -0.0121(5)

loop_
_atom_type_symbol
_atom_type_description
_atom_type_scat_dispersion_real
_atom_type_scat_dispersion_imag
_atom_type_scat_source
C C 0.0033 0.0016 'International Tables Vol C Tables 4.2.6.8 and 6.1.1.4'
H H 0.0000 0.0000 'International Tables Vol C Tables 4.2.6.8 and 6.1.1.4'
N N 0.0061 0.0033 'International Tables Vol C Tables 4.2.6.8 and 6.1.1.4'
O O 0.0106 0.0060 'International Tables Vol C Tables 4.2.6.8 and 6.1.1.4'

loop_
_geom_angle_atom_site_label_1
_geom_angle_atom_site_label_2
_geom_angle_atom_site_label_3
_geom_angle
_geom_angle_site_symmetry_1
_geom_angle_site_symmetry_3
_geom_angle_publ_flag
C1 O1 H1 110.8(12) . . ?
O2 C1 O1 122.87(11) . . ?
O2 C1 C2 125.40(11) . . ?
O1 C1 C2 111.72(10) . . ?
C1 C2 C3 115.41(10) . . ?
C1 C2 H2A 108.4 . . ?
C3 C2 H2A 108.4 . . ?
C1 C2 H2B 108.4 . . ?
C3 C2 H2B 108.4 . . ?
H2A C2 H2B 107.5 . . ?
C2 C3 C4 111.04(9) . . ?
C2 C3 H3A 109.4 . . ?
C4 C3 H3A 109.4 . . ?
C2 C3 H3B 109.4 . . ?
C4 C3 H3B 109.4 . . ?
H3A C3 H3B 108.0 . . ?
C5 C4 C3 114.43(10) . . ?
C5 C4 H4A 108.7 . . ?
C3 C4 H4A 108.7 . . ?
C5 C4 H4B 108.7 . . ?
C3 C4 H4B 108.7 . . ?
H4A C4 H4B 107.6 . . ?
C4 C5 C6 112.40(10) . . ?
C4 C5 H5A 109.1 . . ?
C6 C5 H5A 109.1 . . ?
C4 C5 H5B 109.1 . . ?
C6 C5 H5B 109.1 . . ?
H5A C5 H5B 107.9 . . ?
C5 C6 C7 113.71(11) . . ?
C5 C6 H6A 108.8 . . ?
C7 C6 H6A 108.8 . . ?
C5 C6 H6B 108.8 . . ?
C7 C6 H6B 108.8 . . ?
H6A C6 H6B 107.7 . . ?
C6 C7 H7A 109.5 . . ?
C6 C7 H7B 109.5 . . ?
H7A C7 H7B 109.5 . . ?
C6 C7 H7C 109.5 . . ?
H7A C7 H7C 109.5 . . ?
H7B C7 H7C 109.5 . . ?
C1A N1A C2A 117.10(10) . . ?
N1A C1A C2A 121.78(11) . 2_755 ?
N1A C1A H1AA 119.1 . . ?
C2A C1A H1AA 119.1 2_755 . ?
N1A C2A C1A 121.12(11) . 2_755 ?
N1A C2A H2AA 119.4 . . ?
C1A C2A H2AA 119.4 2_755 . ?

loop_
_geom_bond_atom_site_label_1
_geom_bond_atom_site_label_2
_geom_bond_distance
_geom_bond_site_symmetry_2
_geom_bond_publ_flag
O1 C1 1.3276(14) . ?
O1 H1 0.94(2) . ?
O2 C1 1.2068(14) . ?
C1 C2 1.5035(16) . ?
C2 C3 1.5194(15) . ?
C2 H2A 0.9900 . ?
C2 H2B 0.9900 . ?
C3 C4 1.5231(16) . ?
C3 H3A 0.9900 . ?
C3 H3B 0.9900 . ?
C4 C5 1.5205(15) . ?
C4 H4A 0.9900 . ?
C4 H4B 0.9900 . ?
C5 C6 1.5230(16) . ?
C5 H5A 0.9900 . ?
C5 H5B 0.9900 . ?
C6 C7 1.5231(17) . ?
C6 H6A 0.9900 . ?
C6 H6B 0.9900 . ?
C7 H7A 0.9800 . ?
C7 H7B 0.9800 . ?
C7 H7C 0.9800 . ?
N1A C1A 1.3319(16) . ?
N1A C2A 1.3350(15) . ?
C1A C2A 1.3846(17) 2_755 ?
C1A H1AA 0.9500 . ?
C2A C1A 1.3846(17) 2_755 ?
C2A H2AA 0.9500 . ?

loop_
_geom_torsion_atom_site_label_1
_geom_torsion_atom_site_label_2
_geom_torsion_atom_site_label_3
_geom_torsion_atom_site_label_4
_geom_torsion
_geom_torsion_site_symmetry_1
_geom_torsion_site_symmetry_2
_geom_torsion_site_symmetry_3
_geom_torsion_site_symmetry_4
_geom_torsion_publ_flag
O2 C1 C2 C3 2.61(18) . . . . ?
O1 C1 C2 C3 -177.97(10) . . . . ?
C1 C2 C3 C4 177.14(10) . . . . ?
C2 C3 C4 C5 -179.72(10) . . . . ?
C3 C4 C5 C6 -175.59(11) . . . . ?
C4 C5 C6 C7 179.26(11) . . . . ?
C2A N1A C1A C2A 0.2(2) . . . 2_755 ?
C1A N1A C2A C1A -0.18(19) . . . 2_755 ?
